data_4117759
loop_
_publ_author_name
'Mikko V. Leskinen'
'Kai-Tai Yip'
'Arto Valkonen'
'Petri M. Pihko'

_publ_section_title
;
 Palladium-Catalyzed Dehydrogenative \b'-Functionalization of \b-Keto
 Esters with Indoles at Room Temperature
;
_journal_name_full 'Journal of the American Chemical Society'
_journal_page_first 5750
_journal_page_last 5753
_journal_paper_doi 10.1021/ja300684r
_journal_volume 134
_journal_year 2012
_chemical_formula_sum 'C19 H23 N O3'
_chemical_formula_weight 313.38
_chemical_name_systematic
;
 ?
;
_space_group_IT_number 2
_symmetry_cell_setting triclinic
_symmetry_space_group_name_Hall '-P 1'
_symmetry_space_group_name_H-M 'P -1'
_atom_sites_solution_hydrogens geom
_atom_sites_solution_primary direct
_atom_sites_solution_secondary difmap
_audit_creation_date 2012-01-16T10:52:45-00:00
_audit_creation_method 'WinGX routine CIF_UPDATE'
_cell_angle_alpha 74.981(5)
_cell_angle_beta 80.138(5)
_cell_angle_gamma 89.740(5)
_cell_formula_units_Z 2
_cell_length_a 7.326(5)
_cell_length_b 8.475(5)
_cell_length_c 13.777(5)
_cell_measurement_reflns_used 1534
_cell_measurement_temperature 123.0(1)
_cell_measurement_theta_max 77.8831
_cell_measurement_theta_min 3.3713
_cell_volume 813.2(8)
_computing_structure_refinement 'SHELXL-97 (Sheldrick, 2008)'
_diffrn_ambient_temperature 123.0(1)
_diffrn_detector_area_resol_mean 10.3953
_diffrn_measured_fraction_theta_full 0.966
_diffrn_measured_fraction_theta_max 0.966
_diffrn_measurement_device_type 'SuperNova, Dual, Cu at zero, Atlas'
_diffrn_measurement_method '\w scans'
_diffrn_radiation_monochromator mirror
_diffrn_radiation_source 'SuperNova (Cu) X-ray Source'
_diffrn_radiation_type 'Cu K\a'
_diffrn_radiation_wavelength 1.5418
_diffrn_reflns_av_R_equivalents 0.0388
_diffrn_reflns_av_unetI/netI 0.0495
_diffrn_reflns_limit_h_max 6
_diffrn_reflns_limit_h_min -8
_diffrn_reflns_limit_k_max 10
_diffrn_reflns_limit_k_min -9
_diffrn_reflns_limit_l_max 16
_diffrn_reflns_limit_l_min -16
_diffrn_reflns_number 4549
_diffrn_reflns_theta_full 69.99
_diffrn_reflns_theta_max 69.99
_diffrn_reflns_theta_min 3.37
_exptl_absorpt_coefficient_mu 0.691
_exptl_absorpt_correction_type none
_exptl_crystal_colour colorless
_exptl_crystal_density_diffrn 1.28
_exptl_crystal_description needle
_exptl_crystal_F_000 336
_exptl_crystal_size_max 0.5
_exptl_crystal_size_mid 0.2
_exptl_crystal_size_min 0.2
_refine_diff_density_max 0.302
_refine_diff_density_min -0.461
_refine_diff_density_rms 0.062
_refine_ls_extinction_method none
_refine_ls_goodness_of_fit_ref 1.092
_refine_ls_hydrogen_treatment constr
_refine_ls_matrix_type full
_refine_ls_number_parameters 211
_refine_ls_number_reflns 2984
_refine_ls_number_restraints 0
_refine_ls_restrained_S_all 1.092
_refine_ls_R_factor_all 0.0721
_refine_ls_R_factor_gt 0.0586
_refine_ls_shift/su_max 0
_refine_ls_shift/su_mean 0
_refine_ls_structure_factor_coef Fsqd
_refine_ls_weighting_details 'calc w=1/[\s^2^(Fo^2^)+(0.0829P)^2^+0.5002P] where P=(Fo^2^+2Fc^2^)/3'
_refine_ls_weighting_scheme calc
_refine_ls_wR_factor_gt 0.1571
_refine_ls_wR_factor_ref 0.1775
_reflns_number_gt 2396
_reflns_number_total 2984
_reflns_threshold_expression >2\s(I)
_cod_data_source_file ja300684r_si_002.cif
_cod_data_source_block oeu-4-86-f3
_cod_database_code 4117759

loop_
_symmetry_equiv_pos_as_xyz
'x, y, z'
'-x, -y, -z'

loop_
_atom_site_label
_atom_site_type_symbol
_atom_site_fract_x
_atom_site_fract_y
_atom_site_fract_z
_atom_site_U_iso_or_equiv
_atom_site_adp_type
_atom_site_occupancy
_atom_site_symmetry_multiplicity
_atom_site_calc_flag
_atom_site_refinement_flags
O16 O 0.1144(2) 0.5062(2) 0.11741(14) 0.0345(4) Uani 1 1 d .
N1 N 0.2888(3) 0.5467(2) 0.44101(15) 0.0264(5) Uani 1 1 d .
O15 O -0.0845(2) 0.3826(2) 0.26006(14) 0.0361(5) Uani 1 1 d .
O10 O 0.1225(3) 0.0718(2) 0.12446(15) 0.0368(5) Uani 1 1 d .
C7A C 0.2465(3) 0.3892(3) 0.50044(18) 0.0244(5) Uani 1 1 d .
C3A C 0.2732(3) 0.2832(3) 0.43570(18) 0.0232(5) Uani 1 1 d .
C4 C 0.2397(3) 0.1151(3) 0.47934(19) 0.0274(5) Uani 1 1 d .
H7 H 0.2578 0.0408 0.4377 0.033 Uiso 1 1 calc R
C8 C 0.3811(3) 0.3248(3) 0.23852(18) 0.0242(5) Uani 1 1 d .
H8 H 0.4282 0.4216 0.1804 0.029 Uiso 1 1 calc R
C9 C 0.2015(3) 0.2555(3) 0.21581(18) 0.0248(5) Uani 1 1 d .
H9 H 0.1484 0.1667 0.2776 0.03 Uiso 1 1 calc R
C2 C 0.3397(3) 0.5427(3) 0.34009(18) 0.0261(5) Uani 1 1 d .
C3 C 0.3337(3) 0.3838(3) 0.33322(18) 0.0248(5) Uani 1 1 d .
C10 C 0.2297(3) 0.1799(3) 0.12530(19) 0.0279(5) Uani 1 1 d .
C14 C 0.5338(3) 0.1996(3) 0.24560(19) 0.0286(5) Uani 1 1 d .
H13A H 0.613 0.2201 0.2929 0.034 Uiso 1 1 calc R
H13B H 0.4748 0.0888 0.2755 0.034 Uiso 1 1 calc R
C6 C 0.1540(4) 0.1659(3) 0.6459(2) 0.0322(6) Uani 1 1 d .
H14 H 0.113 0.1237 0.7173 0.039 Uiso 1 1 calc R
C11 C 0.3936(3) 0.2343(3) 0.03928(19) 0.0297(6) Uani 1 1 d .
H15A H 0.419 0.3533 0.026 0.036 Uiso 1 1 calc R
H15B H 0.3644 0.2129 -0.0238 0.036 Uiso 1 1 calc R
C13 C 0.6575(4) 0.2026(3) 0.1433(2) 0.0319(6) Uani 1 1 d .
H16A H 0.7051 0.3163 0.1102 0.038 Uiso 1 1 calc R
H16B H 0.7656 0.1353 0.1573 0.038 Uiso 1 1 calc R
C12 C 0.5657(3) 0.1413(3) 0.0679(2) 0.0311(6) Uani 1 1 d .
H17A H 0.5292 0.0241 0.0978 0.037 Uiso 1 1 calc R
H17B H 0.6576 0.1502 0.0049 0.037 Uiso 1 1 calc R
C7 C 0.1867(3) 0.3330(3) 0.60552(19) 0.0294(5) Uani 1 1 d .
H18 H 0.1691 0.4063 0.6478 0.035 Uiso 1 1 calc R
C1 C 0.2764(4) 0.6926(3) 0.4785(2) 0.0330(6) Uani 1 1 d .
H19A H 0.165 0.7502 0.4617 0.049 Uiso 1 1 calc R
H19B H 0.3864 0.7647 0.4463 0.049 Uiso 1 1 calc R
H19C H 0.2694 0.6613 0.5527 0.049 Uiso 1 1 calc R
C5 C 0.1802(3) 0.0581(3) 0.5834(2) 0.0303(6) Uani 1 1 d .
H20 H 0.1568 -0.0559 0.613 0.036 Uiso 1 1 calc R
C15 C 0.0596(3) 0.3847(3) 0.20214(19) 0.0287(5) Uani 1 1 d .
C17 C -0.0104(4) 0.6403(3) 0.1016(2) 0.0397(7) Uani 1 1 d .
H22A H -0.1377 0.5966 0.111 0.059 Uiso 1 1 calc R
H22B H 0.0251 0.7109 0.0322 0.059 Uiso 1 1 calc R
H22C H -0.0028 0.7039 0.151 0.059 Uiso 1 1 calc R
C18 C 0.3886(4) 0.6987(3) 0.2586(2) 0.0337(6) Uani 1 1 d .
H23A H 0.4175 0.6749 0.1919 0.051 Uiso 1 1 calc R
H23B H 0.4969 0.753 0.271 0.051 Uiso 1 1 calc R
H23C H 0.2835 0.7706 0.2595 0.051 Uiso 1 1 calc R

loop_
_atom_site_aniso_label
_atom_site_aniso_U_11
_atom_site_aniso_U_22
_atom_site_aniso_U_33
_atom_site_aniso_U_23
_atom_site_aniso_U_13
_atom_site_aniso_U_12
O16 0.0325(9) 0.0345(10) 0.0333(10) -0.0046(8) -0.0039(8) 0.0045(8)
N1 0.0329(11) 0.0207(10) 0.0259(10) -0.0072(8) -0.0042(8) -0.0024(8)
O15 0.0317(10) 0.0402(11) 0.0359(10) -0.0130(8) 0.0003(8) -0.0030(8)
O10 0.0350(10) 0.0360(10) 0.0414(11) -0.0161(8) -0.0030(8) -0.0095(8)
C7A 0.0236(11) 0.0225(11) 0.0267(12) -0.0058(9) -0.0045(9) -0.0007(9)
C3A 0.0229(11) 0.0232(11) 0.0235(12) -0.0053(9) -0.0047(9) -0.0018(9)
C4 0.0298(12) 0.0223(12) 0.0297(13) -0.0060(10) -0.0057(10) -0.0016(9)
C8 0.0267(12) 0.0230(11) 0.0220(11) -0.0045(9) -0.0040(9) -0.0044(9)
C9 0.0247(11) 0.0257(12) 0.0234(12) -0.0061(9) -0.0032(9) -0.0019(9)
C2 0.0297(12) 0.0250(12) 0.0227(12) -0.0043(9) -0.0050(9) -0.0050(9)
C3 0.0253(11) 0.0238(11) 0.0244(12) -0.0044(9) -0.0046(9) -0.0047(9)
C10 0.0294(12) 0.0251(12) 0.0298(13) -0.0059(10) -0.0088(10) -0.0009(10)
C14 0.0282(12) 0.0300(13) 0.0295(13) -0.0096(10) -0.0073(10) 0.0027(10)
C6 0.0360(14) 0.0338(14) 0.0237(12) -0.0024(10) -0.0045(10) -0.0026(11)
C11 0.0343(13) 0.0306(13) 0.0240(12) -0.0081(10) -0.0028(10) -0.0043(10)
C13 0.0288(13) 0.0376(14) 0.0315(13) -0.0129(11) -0.0057(11) -0.0007(10)
C12 0.0264(12) 0.0344(14) 0.0338(14) -0.0141(11) -0.0005(10) -0.0001(10)
C7 0.0325(13) 0.0305(13) 0.0259(12) -0.0096(10) -0.0037(10) -0.0001(10)
C1 0.0442(15) 0.0229(12) 0.0340(14) -0.0116(10) -0.0064(12) -0.0037(11)
C5 0.0325(13) 0.0221(12) 0.0325(13) -0.0002(10) -0.0060(11) -0.0037(10)
C15 0.0302(12) 0.0302(13) 0.0264(12) -0.0084(10) -0.0058(10) -0.0037(10)
C17 0.0407(15) 0.0337(15) 0.0425(16) -0.0043(12) -0.0107(13) 0.0101(12)
C18 0.0433(15) 0.0233(12) 0.0315(13) -0.0030(10) -0.0046(11) -0.0081(11)

loop_
_atom_type_symbol
_atom_type_description
_atom_type_scat_dispersion_real
_atom_type_scat_dispersion_imag
_atom_type_scat_source
C C 0.0181 0.0091 'International Tables Vol C Tables 4.2.6.8 and 6.1.1.4'
H H 0 0 'International Tables Vol C Tables 4.2.6.8 and 6.1.1.4'
N N 0.0311 0.018 'International Tables Vol C Tables 4.2.6.8 and 6.1.1.4'
O O 0.0492 0.0322 'International Tables Vol C Tables 4.2.6.8 and 6.1.1.4'

loop_
_geom_angle_atom_site_label_1
_geom_angle_atom_site_label_2
_geom_angle_atom_site_label_3
_geom_angle
C15 O16 C17 114.9(2)
C7A N1 C2 108.67(19)
C7A N1 C1 125.2(2)
C2 N1 C1 126.1(2)
N1 C7A C7 129.4(2)
N1 C7A C3A 108.0(2)
C7 C7A C3A 122.6(2)
C4 C3A C7A 118.5(2)
C4 C3A C3 134.5(2)
C7A C3A C3 107.0(2)
C5 C4 C3A 119.5(2)
C5 C4 H7 120.3
C3A C4 H7 120.3
C3 C8 C14 112.69(19)
C3 C8 C9 109.03(19)
C14 C8 C9 111.76(19)
C3 C8 H8 107.7
C14 C8 H8 107.7
C9 C8 H8 107.7
C15 C9 C10 109.95(19)
C15 C9 C8 110.46(19)
C10 C9 C8 115.19(19)
C15 C9 H9 106.9
C10 C9 H9 106.9
C8 C9 H9 106.9
C3 C2 N1 109.9(2)
C3 C2 C18 130.3(2)
N1 C2 C18 119.8(2)
C2 C3 C3A 106.4(2)
C2 C3 C8 127.3(2)
C3A C3 C8 126.3(2)
O10 C10 C11 120.1(2)
O10 C10 C9 119.3(2)
C11 C10 C9 120.5(2)
C13 C14 C8 114.5(2)
C13 C14 H13A 108.6
C8 C14 H13A 108.6
C13 C14 H13B 108.6
C8 C14 H13B 108.6
H13A C14 H13B 107.6
C7 C6 C5 121.2(2)
C7 C6 H14 119.4
C5 C6 H14 119.4
C10 C11 C12 110.0(2)
C10 C11 H15A 109.7
C12 C11 H15A 109.7
C10 C11 H15B 109.7
C12 C11 H15B 109.7
H15A C11 H15B 108.2
C12 C13 C14 115.9(2)
C12 C13 H16A 108.3
C14 C13 H16A 108.3
C12 C13 H16B 108.3
C14 C13 H16B 108.3
H16A C13 H16B 107.4
C13 C12 C11 114.2(2)
C13 C12 H17A 108.7
C11 C12 H17A 108.7
C13 C12 H17B 108.7
C11 C12 H17B 108.7
H17A C12 H17B 107.6
C6 C7 C7A 117.3(2)
C6 C7 H18 121.3
C7A C7 H18 121.3
N1 C1 H19A 109.5
N1 C1 H19B 109.5
H19A C1 H19B 109.5
N1 C1 H19C 109.5
H19A C1 H19C 109.5
H19B C1 H19C 109.5
C4 C5 C6 121.0(2)
C4 C5 H20 119.5
C6 C5 H20 119.5
O15 C15 O16 123.5(2)
O15 C15 C9 125.0(2)
O16 C15 C9 111.5(2)
O16 C17 H22A 109.5
O16 C17 H22B 109.5
H22A C17 H22B 109.5
O16 C17 H22C 109.5
H22A C17 H22C 109.5
H22B C17 H22C 109.5
C2 C18 H23A 109.5
C2 C18 H23B 109.5
H23A C18 H23B 109.5
C2 C18 H23C 109.5
H23A C18 H23C 109.5
H23B C18 H23C 109.5

loop_
_geom_bond_atom_site_label_1
_geom_bond_atom_site_label_2
_geom_bond_distance
O16 C15 1.343(3)
O16 C17 1.451(3)
N1 C7A 1.378(3)
N1 C2 1.386(3)
N1 C1 1.456(3)
O15 C15 1.206(3)
O10 C10 1.213(3)
C7A C7 1.393(3)
C7A C3A 1.413(3)
C3A C4 1.400(3)
C3A C3 1.443(3)
C4 C5 1.381(4)
C4 H7 0.95
C8 C3 1.501(3)
C8 C14 1.536(3)
C8 C9 1.555(3)
C8 H8 1
C9 C15 1.505(3)
C9 C10 1.528(3)
C9 H9 1
C2 C3 1.376(3)
C2 C18 1.495(3)
C10 C11 1.514(3)
C14 C13 1.534(4)
C14 H13A 0.99
C14 H13B 0.99
C6 C7 1.387(4)
C6 C5 1.401(4)
C6 H14 0.95
C11 C12 1.539(4)
C11 H15A 0.99
C11 H15B 0.99
C13 C12 1.524(4)
C13 H16A 0.99
C13 H16B 0.99
C12 H17A 0.99
C12 H17B 0.99
C7 H18 0.95
C1 H19A 0.98
C1 H19B 0.98
C1 H19C 0.98
C5 H20 0.95
C17 H22A 0.98
C17 H22B 0.98
C17 H22C 0.98
C18 H23A 0.98
C18 H23B 0.98
C18 H23C 0.98

loop_
_geom_torsion_atom_site_label_1
_geom_torsion_atom_site_label_2
_geom_torsion_atom_site_label_3
_geom_torsion_atom_site_label_4
_geom_torsion
C2 N1 C7A C7 -179.2(2)
C1 N1 C7A C7 -0.8(4)
C2 N1 C7A C3A 0.6(3)
C1 N1 C7A C3A 179.0(2)
N1 C7A C3A C4 179.6(2)
C7 C7A C3A C4 -0.6(3)
N1 C7A C3A C3 -0.1(2)
C7 C7A C3A C3 179.7(2)
C7A C3A C4 C5 0.7(3)
C3 C3A C4 C5 -179.7(2)
C3 C8 C9 C15 58.7(2)
C14 C8 C9 C15 -176.09(19)
C3 C8 C9 C10 -176.0(2)
C14 C8 C9 C10 -50.8(3)
C7A N1 C2 C3 -0.8(3)
C1 N1 C2 C3 -179.2(2)
C7A N1 C2 C18 178.6(2)
C1 N1 C2 C18 0.2(4)
N1 C2 C3 C3A 0.7(3)
C18 C2 C3 C3A -178.6(2)
N1 C2 C3 C8 -179.0(2)
C18 C2 C3 C8 1.7(4)
C4 C3A C3 C2 180.0(3)
C7A C3A C3 C2 -0.4(3)
C4 C3A C3 C8 -0.3(4)
C7A C3A C3 C8 179.4(2)
C14 C8 C3 C2 122.9(3)
C9 C8 C3 C2 -112.4(3)
C14 C8 C3 C3A -56.7(3)
C9 C8 C3 C3A 68.0(3)
C15 C9 C10 O10 -82.7(3)
C8 C9 C10 O10 151.7(2)
C15 C9 C10 C11 99.6(3)
C8 C9 C10 C11 -26.0(3)
C3 C8 C14 C13 -149.1(2)
C9 C8 C14 C13 87.7(2)
O10 C10 C11 C12 -93.9(3)
C9 C10 C11 C12 83.8(3)
C8 C14 C13 C12 -69.7(3)
C14 C13 C12 C11 57.7(3)
C10 C11 C12 C13 -76.6(3)
C5 C6 C7 C7A 0.1(4)
N1 C7A C7 C6 -180.0(2)
C3A C7A C7 C6 0.2(4)
C3A C4 C5 C6 -0.4(4)
C7 C6 C5 C4 0.0(4)
C17 O16 C15 O15 2.1(3)
C17 O16 C15 C9 -176.8(2)
C10 C9 C15 O15 120.1(3)
C8 C9 C15 O15 -111.7(3)
C10 C9 C15 O16 -61.1(3)
C8 C9 C15 O16 67.2(3)
